data_7152682
loop_
_publ_author_name
'Wang, Ying'
'Yu, Zhi-Hua'
'Zheng, Hu-Fei'
'Shi, De-Qing'

_publ_section_title
;
 DABCO and Bu3P catalyzed [4 + 2] and [3 + 2] cycloadditions of
 3-acyl-2H-chromen-ones and ethyl 2,3-butadienoate.
;
_journal_issue 38
_journal_name_full 'Organic &amp; biomolecular chemistry'
_journal_page_first 7739
_journal_page_last 7746
_journal_paper_doi 10.1039/c2ob26300a
_journal_volume 10
_journal_year 2012
_chemical_formula_sum 'C22 H17 Cl O5'
_chemical_formula_weight 396.81
_chemical_name_systematic
;
?
;
_space_group_IT_number 2
_symmetry_cell_setting triclinic
_symmetry_space_group_name_Hall '-P 1'
_symmetry_space_group_name_H-M 'P -1'
_atom_sites_solution_hydrogens geom
_atom_sites_solution_primary direct
_atom_sites_solution_secondary difmap
_audit_creation_method SHELXL-97
_cell_angle_alpha 107.550(2)
_cell_angle_beta 105.744(2)
_cell_angle_gamma 98.461(2)
_cell_formula_units_Z 2
_cell_length_a 9.7129(16)
_cell_length_b 10.5113(17)
_cell_length_c 10.7041(17)
_cell_measurement_reflns_used 3102
_cell_measurement_temperature 296(2)
_cell_measurement_theta_max 28.48
_cell_measurement_theta_min 2.25
_cell_volume 971.2(3)
_computing_cell_refinement 'Bruker SAINT'
_computing_data_collection 'Bruker APEX2'
_computing_data_reduction 'Bruker SAINT'
_computing_molecular_graphics 'Bruker SHELXTL'
_computing_publication_material 'Bruker SHELXTL'
_computing_structure_refinement 'SHELXL-97 (Sheldrick, 1997)'
_computing_structure_solution 'SHELXS-97 (Sheldrick, 1990)'
_diffrn_ambient_temperature 296(2)
_diffrn_measured_fraction_theta_full 0.985
_diffrn_measured_fraction_theta_max 0.985
_diffrn_measurement_device_type 'Bruker APEX-II CCD'
_diffrn_measurement_method '\f and \w scans'
_diffrn_radiation_monochromator graphite
_diffrn_radiation_source 'fine-focus sealed tube'
_diffrn_radiation_type MoK\a
_diffrn_radiation_wavelength 0.71073
_diffrn_reflns_av_R_equivalents 0.0246
_diffrn_reflns_av_sigmaI/netI 0.0359
_diffrn_reflns_limit_h_max 11
_diffrn_reflns_limit_h_min -11
_diffrn_reflns_limit_k_max 12
_diffrn_reflns_limit_k_min -11
_diffrn_reflns_limit_l_max 12
_diffrn_reflns_limit_l_min -12
_diffrn_reflns_number 7083
_diffrn_reflns_theta_full 25.50
_diffrn_reflns_theta_max 25.50
_diffrn_reflns_theta_min 2.10
_diffrn_standards_number 0
_exptl_absorpt_coefficient_mu 0.227
_exptl_absorpt_correction_type none
_exptl_crystal_colour colorless
_exptl_crystal_density_diffrn 1.357
_exptl_crystal_density_method 'not measured'
_exptl_crystal_description block
_exptl_crystal_F_000 412
_exptl_crystal_size_max 0.20
_exptl_crystal_size_mid 0.20
_exptl_crystal_size_min 0.10
_refine_diff_density_max 0.295
_refine_diff_density_min -0.413
_refine_diff_density_rms 0.061
_refine_ls_extinction_coef 0.000(4)
_refine_ls_extinction_expression Fc^*^=kFc[1+0.001xFc^2^\l^3^/sin(2\q)]^-1/4^
_refine_ls_extinction_method SHELXL
_refine_ls_goodness_of_fit_ref 1.086
_refine_ls_hydrogen_treatment constr
_refine_ls_matrix_type full
_refine_ls_number_parameters 275
_refine_ls_number_reflns 3559
_refine_ls_number_restraints 6
_refine_ls_restrained_S_all 1.094
_refine_ls_R_factor_all 0.0618
_refine_ls_R_factor_gt 0.0499
_refine_ls_shift/su_max 0.000
_refine_ls_shift/su_mean 0.000
_refine_ls_structure_factor_coef Fsqd
_refine_ls_weighting_details 'calc w=1/[\s^2^(Fo^2^)+(0.0991P)^2^+0.1387P] where P=(Fo^2^+2Fc^2^)/3'
_refine_ls_weighting_scheme calc
_refine_ls_wR_factor_gt 0.1514
_refine_ls_wR_factor_ref 0.1632
_reflns_number_gt 2844
_reflns_number_total 3559
_reflns_threshold_expression >2sigma(I)
_cod_data_source_file c2ob26300a.txt
_cod_data_source_block Ia
_cod_depositor_comments
;
The following automatic conversions were performed:

'_symmetry_cell_setting' value 'Triclinic' changed to 'triclinic'
according to /home/saulius/struct/CIF-dictionaries/cif_core.dic
dictionary named 'cif_core.dic' version 2.4.2 from 2011-04-26.

Automatic conversion script
Id: cif_fix_values 1891 2012-01-12 08:04:46Z andrius 
;
_cod_database_code 7152682

loop_
_symmetry_equiv_pos_as_xyz
'x, y, z'
'-x, -y, -z'

loop_
_atom_site_label
_atom_site_type_symbol
_atom_site_fract_x
_atom_site_fract_y
_atom_site_fract_z
_atom_site_U_iso_or_equiv
_atom_site_adp_type
_atom_site_occupancy
_atom_site_symmetry_multiplicity
_atom_site_calc_flag
_atom_site_refinement_flags
_atom_site_disorder_assembly
_atom_site_disorder_group
C1 C 0.7249(2) 0.3583(2) 0.2791(2) 0.0527(5) Uani 1 1 d . . .
C2 C 0.6540(3) 0.4576(2) 0.3271(2) 0.0552(6) Uani 1 1 d . . .
H2 H 0.7006 0.5506 0.3576 0.066 Uiso 1 1 calc R . .
C3 C 0.5140(2) 0.4174(2) 0.3294(2) 0.0482(5) Uani 1 1 d . . .
H3 H 0.4654 0.4839 0.3606 0.058 Uiso 1 1 calc R . .
C4 C 0.4434(2) 0.27791(19) 0.28546(18) 0.0402(4) Uani 1 1 d . . .
C5 C 0.5183(2) 0.1809(2) 0.2373(2) 0.0461(5) Uani 1 1 d . . .
H5 H 0.4730 0.0876 0.2073 0.055 Uiso 1 1 calc R . .
C6 C 0.6579(2) 0.2207(2) 0.2334(2) 0.0525(5) Uani 1 1 d . . .
H6 H 0.7064 0.1549 0.2002 0.063 Uiso 1 1 calc R . .
C7 C 0.2919(2) 0.2450(2) 0.2940(2) 0.0443(5) Uani 1 1 d . . .
C8 C 0.2117(2) 0.09473(19) 0.26384(19) 0.0405(4) Uani 1 1 d . . .
C9 C 0.0596(2) 0.0930(2) 0.2846(2) 0.0497(5) Uani 1 1 d . . .
H9A H 0.0162 0.1615 0.2561 0.060 Uiso 1 1 calc R . .
H9B H -0.0086 0.0029 0.2340 0.060 Uiso 1 1 calc R . .
C10 C 0.1020(2) 0.1282(2) 0.4392(2) 0.0480(5) Uani 1 1 d . . .
H10 H 0.0452 0.1638 0.4918 0.058 Uiso 1 1 calc R . .
C11 C 0.2306(2) 0.10221(18) 0.49130(19) 0.0401(4) Uani 1 1 d . . .
C12 C 0.29314(19) 0.04117(18) 0.37720(17) 0.0361(4) Uani 1 1 d . . .
H12 H 0.4003 0.0782 0.4084 0.043 Uiso 1 1 calc R . .
C13 C 0.1919(2) 0.0107(2) 0.1153(2) 0.0488(5) Uani 1 1 d . . .
C14 C 0.2525(2) -0.11523(18) 0.32111(18) 0.0384(4) Uani 1 1 d . . .
C15 C 0.2043(2) -0.1880(2) 0.1793(2) 0.0480(5) Uani 1 1 d . . .
C16 C 0.1701(3) -0.3312(2) 0.1242(2) 0.0614(6) Uani 1 1 d . . .
H16 H 0.1381 -0.3775 0.0285 0.074 Uiso 1 1 calc R . .
C17 C 0.1843(3) -0.4031(2) 0.2126(3) 0.0622(6) Uani 1 1 d . . .
H17 H 0.1625 -0.4989 0.1770 0.075 Uiso 1 1 calc R . .
C18 C 0.2305(3) -0.3340(2) 0.3538(2) 0.0552(6) Uani 1 1 d . . .
H18 H 0.2393 -0.3831 0.4136 0.066 Uiso 1 1 calc R . .
C19 C 0.2637(2) -0.1920(2) 0.4071(2) 0.0468(5) Uani 1 1 d . . .
H19 H 0.2945 -0.1466 0.5029 0.056 Uiso 1 1 calc R . .
C20 C 0.3107(2) 0.12863(19) 0.6392(2) 0.0458(5) Uani 1 1 d . A .
C21 C 0.3387(8) 0.2474(8) 0.8711(4) 0.0649(19) Uani 0.740(9) 1 d PD A 1
H21A H 0.4411 0.2902 0.8891 0.078 Uiso 0.740(9) 1 calc PR A 1
H21B H 0.3347 0.1686 0.9005 0.078 Uiso 0.740(9) 1 calc PR A 1
C22 C 0.2670(8) 0.3482(5) 0.9448(4) 0.099(2) Uani 0.740(9) 1 d PD A 1
H22A H 0.2909 0.4334 0.9303 0.149 Uiso 0.740(9) 1 calc PR A 1
H22B H 0.3024 0.3644 1.0425 0.149 Uiso 0.740(9) 1 calc PR A 1
H22C H 0.1618 0.3116 0.9088 0.149 Uiso 0.740(9) 1 calc PR A 1
C22' C 0.406(2) 0.3743(15) 0.9351(13) 0.113(7) Uani 0.260(9) 1 d PD A 2
H22D H 0.4923 0.3595 0.9120 0.169 Uiso 0.260(9) 1 calc PR A 2
H22E H 0.4299 0.4079 1.0343 0.169 Uiso 0.260(9) 1 calc PR A 2
H22F H 0.3694 0.4409 0.8992 0.169 Uiso 0.260(9) 1 calc PR A 2
C21' C 0.288(2) 0.240(2) 0.8717(10) 0.066(6) Uani 0.260(9) 1 d PD A 2
H21C H 0.3257 0.1694 0.9002 0.079 Uiso 0.260(9) 1 calc PR A 2
H21D H 0.2023 0.2517 0.8992 0.079 Uiso 0.260(9) 1 calc PR A 2
Cl1 Cl 0.90346(7) 0.41042(8) 0.28066(9) 0.0855(3) Uani 1 1 d . . .
O1 O 0.23310(19) 0.33677(16) 0.3289(2) 0.0697(5) Uani 1 1 d . . .
O2 O 0.1761(2) 0.05859(18) 0.02552(15) 0.0662(5) Uani 1 1 d . . .
O3 O 0.1901(2) -0.12368(15) 0.08106(14) 0.0620(5) Uani 1 1 d . . .
O4 O 0.41794(19) 0.08841(17) 0.67872(15) 0.0633(5) Uani 1 1 d . . .
O5 O 0.2519(2) 0.20562(18) 0.72295(15) 0.0675(5) Uani 1 1 d D . .

loop_
_atom_site_aniso_label
_atom_site_aniso_U_11
_atom_site_aniso_U_22
_atom_site_aniso_U_33
_atom_site_aniso_U_23
_atom_site_aniso_U_13
_atom_site_aniso_U_12
C1 0.0462(11) 0.0632(13) 0.0528(12) 0.0279(10) 0.0172(9) 0.0094(10)
C2 0.0572(13) 0.0449(11) 0.0605(13) 0.0212(10) 0.0189(10) 0.0008(9)
C3 0.0562(12) 0.0378(10) 0.0546(12) 0.0200(9) 0.0204(9) 0.0126(9)
C4 0.0450(10) 0.0400(10) 0.0384(9) 0.0207(8) 0.0115(8) 0.0092(8)
C5 0.0511(11) 0.0408(10) 0.0486(11) 0.0203(8) 0.0157(9) 0.0112(8)
C6 0.0552(12) 0.0532(12) 0.0574(12) 0.0238(10) 0.0242(10) 0.0191(10)
C7 0.0487(11) 0.0424(10) 0.0499(11) 0.0270(9) 0.0144(9) 0.0166(9)
C8 0.0394(10) 0.0421(10) 0.0404(10) 0.0214(8) 0.0082(7) 0.0064(8)
C9 0.0391(10) 0.0553(12) 0.0548(12) 0.0278(10) 0.0085(8) 0.0084(9)
C10 0.0454(11) 0.0477(11) 0.0538(12) 0.0200(9) 0.0200(9) 0.0097(9)
C11 0.0447(10) 0.0346(9) 0.0405(10) 0.0142(7) 0.0142(8) 0.0071(7)
C12 0.0369(9) 0.0357(9) 0.0346(9) 0.0159(7) 0.0079(7) 0.0064(7)
C13 0.0487(11) 0.0534(12) 0.0382(10) 0.0215(9) 0.0054(8) 0.0015(9)
C14 0.0396(9) 0.0356(9) 0.0401(10) 0.0147(8) 0.0134(7) 0.0066(7)
C15 0.0582(12) 0.0428(10) 0.0407(10) 0.0150(8) 0.0153(9) 0.0078(9)
C16 0.0799(16) 0.0439(12) 0.0497(12) 0.0073(10) 0.0191(11) 0.0087(11)
C17 0.0792(16) 0.0347(10) 0.0724(15) 0.0166(10) 0.0285(13) 0.0127(10)
C18 0.0679(14) 0.0421(11) 0.0632(13) 0.0279(10) 0.0226(11) 0.0154(10)
C19 0.0513(11) 0.0439(11) 0.0472(11) 0.0214(9) 0.0138(9) 0.0119(9)
C20 0.0569(12) 0.0370(10) 0.0433(10) 0.0145(8) 0.0186(9) 0.0076(9)
C21 0.087(4) 0.074(4) 0.040(2) 0.018(2) 0.029(2) 0.027(3)
C22 0.157(6) 0.098(3) 0.052(2) 0.017(2) 0.040(3) 0.068(4)
C22' 0.136(15) 0.113(13) 0.081(9) 0.044(9) 0.027(9) 0.007(10)
C21' 0.082(12) 0.076(10) 0.052(7) 0.029(6) 0.041(6) 0.010(8)
Cl1 0.0542(4) 0.0991(6) 0.1065(6) 0.0389(5) 0.0367(4) 0.0055(4)
O1 0.0625(10) 0.0501(9) 0.1155(15) 0.0393(9) 0.0425(10) 0.0251(8)
O2 0.0777(11) 0.0717(11) 0.0425(8) 0.0332(8) 0.0050(7) 0.0007(8)
O3 0.0934(12) 0.0507(9) 0.0362(8) 0.0159(7) 0.0173(7) 0.0089(8)
O4 0.0708(11) 0.0677(10) 0.0450(8) 0.0173(7) 0.0084(7) 0.0261(9)
O5 0.0938(13) 0.0717(11) 0.0426(8) 0.0179(7) 0.0274(8) 0.0341(9)

loop_
_atom_type_symbol
_atom_type_description
_atom_type_scat_dispersion_real
_atom_type_scat_dispersion_imag
_atom_type_scat_source
C C 0.0033 0.0016 'International Tables Vol C Tables 4.2.6.8 and 6.1.1.4'
H H 0.0000 0.0000 'International Tables Vol C Tables 4.2.6.8 and 6.1.1.4'
O O 0.0106 0.0060 'International Tables Vol C Tables 4.2.6.8 and 6.1.1.4'
Cl Cl 0.1484 0.1585 'International Tables Vol C Tables 4.2.6.8 and 6.1.1.4'

loop_
_geom_angle_atom_site_label_1
_geom_angle_atom_site_label_2
_geom_angle_atom_site_label_3
_geom_angle
C6 C1 C2 121.2(2)
C6 C1 Cl1 119.95(18)
C2 C1 Cl1 118.79(17)
C3 C2 C1 119.24(19)
C3 C2 H2 120.4
C1 C2 H2 120.4
C2 C3 C4 120.9(2)
C2 C3 H3 119.5
C4 C3 H3 119.5
C5 C4 C3 118.12(18)
C5 C4 C7 125.13(16)
C3 C4 C7 116.75(17)
C6 C5 C4 121.15(18)
C6 C5 H5 119.4
C4 C5 H5 119.4
C1 C6 C5 119.3(2)
C1 C6 H6 120.4
C5 C6 H6 120.4
O1 C7 C4 119.82(17)
O1 C7 C8 119.49(18)
C4 C7 C8 120.64(16)
C13 C8 C7 107.80(15)
C13 C8 C9 110.50(15)
C7 C8 C9 109.01(16)
C13 C8 C12 116.17(16)
C7 C8 C12 110.59(14)
C9 C8 C12 102.56(14)
C10 C9 C8 101.28(15)
C10 C9 H9A 111.5
C8 C9 H9A 111.5
C10 C9 H9B 111.5
C8 C9 H9B 111.5
H9A C9 H9B 109.3
C11 C10 C9 111.67(18)
C11 C10 H10 124.2
C9 C10 H10 124.2
C10 C11 C20 127.24(19)
C10 C11 C12 111.01(17)
C20 C11 C12 121.75(16)
C14 C12 C11 113.04(15)
C14 C12 C8 109.78(14)
C11 C12 C8 100.33(15)
C14 C12 H12 111.1
C11 C12 H12 111.1
C8 C12 H12 111.1
O2 C13 O3 118.18(19)
O2 C13 C8 122.7(2)
O3 C13 C8 119.16(16)
C15 C14 C19 116.90(17)
C15 C14 C12 120.46(16)
C19 C14 C12 122.63(16)
C14 C15 C16 122.10(19)
C14 C15 O3 122.88(18)
C16 C15 O3 115.00(18)
C17 C16 C15 119.2(2)
C17 C16 H16 120.4
C15 C16 H16 120.4
C16 C17 C18 120.1(2)
C16 C17 H17 120.0
C18 C17 H17 120.0
C17 C18 C19 120.2(2)
C17 C18 H18 119.9
C19 C18 H18 119.9
C18 C19 C14 121.5(2)
C18 C19 H19 119.2
C14 C19 H19 119.2
O4 C20 O5 124.16(19)
O4 C20 C11 124.14(19)
O5 C20 C11 111.68(18)
O5 C21 C22 104.5(5)
O5 C21 H21A 110.9
C22 C21 H21A 110.9
O5 C21 H21B 110.9
C22 C21 H21B 110.9
H21A C21 H21B 108.9
C21' C22' H22D 109.5
C21' C22' H22E 109.5
H22D C22' H22E 109.5
C21' C22' H22F 109.5
H22D C22' H22F 109.5
H22E C22' H22F 109.5
O5 C21' C22' 104.8(10)
O5 C21' H21C 110.8
C22' C21' H21C 110.8
O5 C21' H21D 110.8
C22' C21' H21D 110.8
H21C C21' H21D 108.9
C13 O3 C15 121.59(16)
C20 O5 C21' 128.0(11)
C20 O5 C21 113.1(3)
C21' O5 C21 19.1(8)

loop_
_geom_bond_atom_site_label_1
_geom_bond_atom_site_label_2
_geom_bond_distance
C1 C6 1.371(3)
C1 C2 1.381(3)
C1 Cl1 1.734(2)
C2 C3 1.373(3)
C2 H2 0.9300
C3 C4 1.398(3)
C3 H3 0.9300
C4 C5 1.392(3)
C4 C7 1.495(3)
C5 C6 1.375(3)
C5 H5 0.9300
C6 H6 0.9300
C7 O1 1.207(2)
C7 C8 1.550(3)
C8 C13 1.511(3)
C8 C9 1.551(3)
C8 C12 1.561(2)
C9 C10 1.504(3)
C9 H9A 0.9700
C9 H9B 0.9700
C10 C11 1.326(3)
C10 H10 0.9300
C11 C20 1.481(3)
C11 C12 1.522(3)
C12 C14 1.518(2)
C12 H12 0.9800
C13 O2 1.198(2)
C13 O3 1.344(3)
C14 C15 1.384(3)
C14 C19 1.389(3)
C15 C16 1.391(3)
C15 O3 1.400(2)
C16 C17 1.371(3)
C16 H16 0.9300
C17 C18 1.374(3)
C17 H17 0.9300
C18 C19 1.379(3)
C18 H18 0.9300
C19 H19 0.9300
C20 O4 1.201(3)
C20 O5 1.327(3)
C21 O5 1.471(5)
C21 C22 1.497(7)
C21 H21A 0.9700
C21 H21B 0.9700
C22 H22A 0.9600
C22 H22B 0.9600
C22 H22C 0.9600
C22' C21' 1.507(10)
C22' H22D 0.9600
C22' H22E 0.9600
C22' H22F 0.9600
C21' O5 1.449(10)
C21' H21C 0.9700
C21' H21D 0.9700

loop_
_geom_hbond_atom_site_label_D
_geom_hbond_atom_site_label_H
_geom_hbond_atom_site_label_A
_geom_hbond_distance_DH
_geom_hbond_distance_HA
_geom_hbond_distance_DA
_geom_hbond_angle_DHA
C19 H19 O4 0.93 2.49 3.249(3) 139.3
